data_1509423
loop_
_publ_author_name
'Averbuch-Pouchot, M.T.'

_publ_section_title
;
 Structural investigation of a new series of long-chain polyphosphates.
 Crystal structure of Ag K (P O3)2 and crystal data for Ag M (P O3)2 with
 M= K, Rb, Cs and Tl
;
_journal_name_full 'Journal of Solid State Chemistry'
_journal_page_first 93
_journal_page_last 99
_journal_paper_doi 10.1006/jssc.1993.1010
_journal_volume 102
_journal_year 1993
_chemical_formula_sum 'Ag K O6 P2'
_chemical_name_systematic 'Ag K (P O3)2'
_space_group_IT_number 14
_symmetry_space_group_name_Hall '-P 2yab'
_symmetry_space_group_name_H-M 'P 1 21/a 1'
_cell_angle_alpha 90
_cell_angle_beta 94.32
_cell_angle_gamma 90
_cell_formula_units_Z 4
_cell_length_a 7.49
_cell_length_b 13.175
_cell_length_c 6.037
_cell_volume 594.043
_citation_journal_id_ASTM JSSCBI
_cod_data_source_file silver1-2_369.cif
_cod_data_source_block Ag1K1O6P2
_cod_original_cell_volume 594.0432
_cod_original_sg_symbol_Hall '-P 2ybc (z,y,-x)'
_cod_original_formula_sum 'Ag1 K1 O6 P2'
_cod_database_code 1509423

loop_
_symmetry_equiv_pos_as_xyz
x,y,z
-x+1/2,y+1/2,-z
-x,-y,-z
x-1/2,-y-1/2,z

loop_
_atom_site_label
_atom_site_type_symbol
_atom_site_fract_x
_atom_site_fract_y
_atom_site_fract_z
_atom_site_occupancy
_atom_site_U_iso_or_equiv
O4 O-2 0.8544 0.1715 0.3244 1 0.0
Ag1 Ag+1 0.69526 0.02801 0.81253 1 0.0
O3 O-2 0.0477 0.2941 0.1358 1 0.0
O2 O-2 0.0918 0.3481 0.5395 1 0.0
P1 P+5 0.6512 0.13196 0.3143 1 0.0
P2 P+5 0.5065 0.3261 0.1516 1 0.0
O1 O-2 0.3627 0.9719 0.7847 1 0.0
K1 K+1 0.7681 0.33005 0.7033 1 0.0
O5 O-2 0.6659 0.3766 0.2614 1 0.0
O6 O-2 0.4353 0.3543 0.9246 1 0.0
